data_2004052
loop_
_publ_author_name
'Guo, G.'
'Wang, Y.'
'Chen, J.'
'Zhuang, H.'
'Huang, J.'
'Zhang, Q.'

_publ_section_title
;
 Samarium Tantalum Oxysulfide, Sm~2~Ta~3~S~2~O~8~
;
_journal_issue 10
_journal_name_full 'Acta Crystallographica Section C'
_journal_page_first 1964
_journal_page_last 1966
_journal_paper_doi 10.1107/S0108270195005026
_journal_volume 51
_journal_year 1995
_chemical_compound_source 'see text'
_chemical_formula_sum 'O8 S2 Sm2 Ta3'
_chemical_formula_weight 1035.76
_space_group_IT_number 55
_symmetry_cell_setting orthorhombic
_symmetry_space_group_name_Hall '-P 2 2ab'
_symmetry_space_group_name_H-M 'P b a m'
_atom_type_scat_source 'Cromer & Waber (1974)'
_cell_angle_alpha 90
_cell_angle_beta 90
_cell_angle_gamma 90
_cell_formula_units_Z 2
_cell_length_a 9.845(2)
_cell_length_b 11.513(4)
_cell_length_c 3.775(1)
_cell_measurement_reflns_used 25
_cell_measurement_temperature 295
_cell_measurement_theta_max 25
_cell_measurement_theta_min 10
_cell_volume 427.9(2)
_diffrn_measurement_device 'Rigaku AFC-5R'
_diffrn_measurement_method \w/2\q
_diffrn_radiation_type MoK\a
_diffrn_radiation_wavelength 0.71069
_diffrn_reflns_limit_h_max 18
_diffrn_reflns_limit_h_min 0
_diffrn_reflns_limit_k_max 21
_diffrn_reflns_limit_k_min 0
_diffrn_reflns_limit_l_max 7
_diffrn_reflns_limit_l_min 0
_diffrn_reflns_number 1580
_diffrn_reflns_theta_max 40
_diffrn_standards_decay_% 0
_diffrn_standards_interval_count 250
_diffrn_standards_number 3
_exptl_absorpt_coefficient_mu 51.84
_exptl_absorpt_correction_T_max 0.996
_exptl_absorpt_correction_T_min 0.755
_exptl_absorpt_correction_type 'empirical (\y scans)'
_exptl_crystal_colour black
_exptl_crystal_density_diffrn 8.04
_exptl_crystal_description rectangular
_exptl_crystal_size_max 0.3
_exptl_crystal_size_mid 0.07
_exptl_crystal_size_min 0.07
_refine_diff_density_max 4.54
_refine_diff_density_min -5.78
_refine_ls_extinction_method none
_refine_ls_goodness_of_fit_obs 1.33
_refine_ls_number_parameters 36
_refine_ls_number_reflns 786
_refine_ls_R_factor_obs 0.058
_refine_ls_shift/esd_max 0.02
_refine_ls_structure_factor_coef F
_refine_ls_weighting_scheme sigma
_refine_ls_wR_factor_obs 0.076
_reflns_number_observed 786
_reflns_number_total 1580
_reflns_observed_criterion I>3\s(I)
_cod_data_source_file oh1081.cif
_cod_data_source_block oh1081a
_cod_depositor_comments
;
 Correcting the _atom_site_Wyckoff_symbol data item values by recording the
 incorrectly placed site symmetry multiplicity values using a
 separate _atom_site_site_symmetry_multiplicity data item.

 Antanas Vaitkus,
 2018-07-02
;
_cod_database_code 2004052

loop_
_symmetry_equiv_pos_as_xyz
x,y,z
-x,-y,z
1/2+x,1/2-y,-z
1/2-x,1/2+y,-z
-x,-y,-z
x,y,-z
1/2-x,1/2+y,z
1/2+x,1/2-y,z

loop_
_atom_site_label
_atom_site_site_symmetry_multiplicity
_atom_site_Wyckoff_symbol
_atom_site_fract_x
_atom_site_fract_y
_atom_site_fract_z
_atom_site_B_iso_or_equiv
Ta(1) 4 e .0 .0 0.0613(6) 0.0069(6)
Ta(2) 4 g 0.3648(1) 0.0836(1) .0 0.0030(2)
Sm 4 h -0.2833(2) 0.1572(1) 0.5 0.0085(3)
S 4 h 0.016(1) 0.149(1) 0.5 0.016(2)
O(1) 4 g -0.441(2) 0.108(2) .0 0.006(4)
O(2) 4 g -0.197(3) 0.031(3) .0 0.016(5)
O(3) 4 h -0.358(3) -0.048(2) 0.5 0.013(4)
O(4) 4 g -0.218(2) 0.272(2) .0 0.008(4)

loop_
_geom_angle_atom_site_label_1
_geom_angle_atom_site_label_2
_geom_angle_atom_site_label_3
_geom_angle_site_symmetry_1
_geom_angle_site_symmetry_3
_geom_angle
_geom_angle_publ_flag
O(2) Ta(1) O(2) . 2 166.6(2) yes
O(2) Ta(1) S . 1_554 81.7(5) yes
O(2) Ta(1) S 2 2_554 81.7(5) yes
O(2) Ta(1) S . 2_554 87.9(5) yes
O(2) Ta(1) S 2 1_554 87.9(5) yes
O(2) Ta(1) S . . 91.1(5) yes
O(2) Ta(1) S 2 2 91.1(5) yes
O(2) Ta(1) S . 2 98.2(5) yes
O(2) Ta(1) S 2 . 98.2(5) yes
S Ta(1) S 1_554 2_554 78.1(3) yes
S Ta(1) S . 2 92.1(3) yes
S Ta(1) S 2 2_554 94.9(3) yes
S Ta(1) S . 1_554 94.9(3) yes
S Ta(1) S . 2_554 173.01(6) yes
S Ta(1) S 1_554 2 173.01(6) yes
O(1) Ta(2) O(1) 1_655 2 79.6(7) yes
O(1) Ta(2) O(3) 1_655 2 93.8(6) yes
O(1) Ta(2) O(3) 1_655 2_554 93.8(6) yes
O(1) Ta(2) O(2) 1_655 2 150.1(8) yes
O(2) Ta(2) O(1) 2 2 70.5(8) yes
O(3) Ta(2) O(1) 2 2 79.0(6) yes
O(3) Ta(2) O(1) 2_554 2 79.0(6) yes
O(3) Ta(2) O(2) 2 2 80.8(6) yes
O(3) Ta(2) O(2) 2_554 2 80.8(6) yes
O(3) Ta(2) O(3) 2 2_554 155.0(10) yes
O(4) Ta(2) O(1) 3 1_655 107.9(8) yes
O(4) Ta(2) O(1) 3 2 172.5(7) yes
O(4) Ta(2) O(2) 3 2 102.0(9) yes
O(4) Ta(2) O(3) 3 2 100.1(6) yes
O(4) Ta(2) O(3) 3 2_554 100.1(6) yes
O(1) Sm O(1) 1_556 . 97.5(6) yes
O(1) Sm O(2) . . 61.3(6) yes
O(1) Sm O(2) 1_556 1_556 61.3(6) yes
O(1) Sm O(2) . 1_556 129.7(6) yes
O(1) Sm O(2) 1_556 . 129.7(6) yes
O(1) Sm S . 3_456 76.0(4) yes
O(1) Sm S 1_556 3_456 76.0(4) yes
O(1) Sm S . . 127.8(3) yes
O(1) Sm S 1_556 . 127.8(3) yes
O(2) Sm O(2) 1_556 . 96.3(8) yes
O(2) Sm S . . 69.2(5) yes
O(2) Sm S 1_556 . 69.2(5) yes
O(2) Sm S . 3_456 130.9(4) yes
O(2) Sm S 1_556 3_456 130.9(4) yes
O(3) Sm O(1) . . 66.5(5) yes
O(3) Sm O(1) . 1_556 66.5(5) yes
O(3) Sm O(2) . . 63.2(6) yes
O(3) Sm O(2) . 1_556 63.2(6) yes
O(3) Sm S . . 105.4(5) yes
O(3) Sm S . 3_456 121.2(5) yes
O(4) Sm O(1) . . 72.2(5) yes
O(4) Sm O(1) 1_556 1_556 72.2(5) yes
O(4) Sm O(1) . 1_556 151.9(6) yes
O(4) Sm O(1) 1_556 . 151.9(6) yes
O(4) Sm O(2) . 1_556 144.9(6) yes
O(4) Sm O(2) 1_556 . 144.9(6) yes
O(4) Sm O(2) . . 69.0(6) yes
O(4) Sm O(2) 1_556 1_556 69.0(6) yes
O(4) Sm O(3) . . 127.3(4) yes
O(4) Sm O(3) 1_556 . 127.3(4) yes
O(4) Sm O(4) 1_556 . 104.4(7) yes
O(4) Sm S . . 75.8(4) yes
O(4) Sm S 1_556 . 75.8(4) yes
O(4) Sm S . 3_456 76.2(4) yes
O(4) Sm S 1_556 3_456 76.2(4) yes
S Sm S . 3_456 133.40(10) yes

loop_
_geom_bond_atom_site_label_1
_geom_bond_atom_site_label_2
_geom_bond_site_symmetry_2
_geom_bond_distance
_geom_bond_publ_flag
Ta(1) Ta(1) 5_556 3.314(4) yes
Ta(1) Ta(1) 2_556 3.7750(10) yes
Ta(2) Ta(2) 2_655 3.286(2) yes
Sm Sm 1_554 3.7750(10) yes
Sm Sm 1_556 3.7750(10) yes
Ta(2) Sm 2 3.448(2) yes
Ta(2) Sm 2_554 3.448(2) yes
Ta(1) O(2) . 1.98(3) yes
Ta(1) O(2) 2 1.98(3) yes
Ta(1) S . 2.386(8) yes
Ta(1) S 2 2.386(8) yes
Ta(1) S 1_554 2.728(7) yes
Ta(1) S 2_554 2.728(7) yes
Ta(2) O(4) 3 1.85(2) yes
Ta(2) O(1) 1_655 1.93(2) yes
Ta(2) O(3) 2 1.933(6) yes
Ta(2) O(3) 2_554 1.933(6) yes
Ta(2) O(2) 2 2.11(3) yes
Ta(2) O(1) 2 2.33(2) yes
Sm O(4) . 2.390(10) yes
Sm O(4) 1_556 2.390(10) yes
Sm O(3) . 2.47(3) yes
Sm O(1) . 2.510(10) yes
Sm O(1) 1_556 2.510(10) yes
Sm O(2) . 2.53(2) yes
Sm O(2) 1_556 2.53(2) yes
Sm S . 2.950(10) yes
Sm S 3_456 2.990(10) yes
